data_7029798
loop_
_publ_author_name
'Zhang, Lei'
'Kuang, Xiaofei'
'Wu, Xiaoyuan'
'Yang, Wenbin'
'Lu, Canzhong'

_publ_section_title
;
 Supramolecular interactions induced hinge-like motion of a metal-organic
 framework accompanied by anisotropic thermal expansion.
;
_journal_issue 19
_journal_name_full 'Dalton transactions (Cambridge, England : 2003)'
_journal_page_first 7146
_journal_page_last 7152
_journal_paper_doi 10.1039/c3dt53580k
_journal_volume 43
_journal_year 2014
_chemical_formula_sum 'C72 H48 Ag4 Mo8 N24 O26'
_chemical_formula_weight 2864.34
_chemical_name_systematic
; 
 ? 
;
_space_group_IT_number 15
_symmetry_cell_setting monoclinic
_symmetry_space_group_name_Hall '-C 2yc'
_symmetry_space_group_name_H-M 'C 1 2/c 1'
_atom_sites_solution_hydrogens geom
_atom_sites_solution_primary direct
_atom_sites_solution_secondary difmap
_audit_creation_method SHELXL-97
_cell_angle_alpha 90.00
_cell_angle_beta 115.344(5)
_cell_angle_gamma 90.00
_cell_formula_units_Z 4
_cell_length_a 21.9717(6)
_cell_length_b 16.6692(6)
_cell_length_c 25.6289(9)
_cell_measurement_reflns_used 14686
_cell_measurement_temperature 380.00(10)
_cell_measurement_theta_max 28.8470
_cell_measurement_theta_min 3.1910
_cell_volume 8483.2(6)
_computing_structure_refinement 'SHELXL-97 (Sheldrick, 1997)'
_computing_structure_solution 'SHELXS-97 (Sheldrick, 1990)'
_diffrn_ambient_temperature 380.00(10)
_diffrn_detector_area_resol_mean 10.3503
_diffrn_measured_fraction_theta_full 0.971
_diffrn_measured_fraction_theta_max 0.971
_diffrn_measurement_device_type 'SuperNova, Dual, Cu at zero, Atlas'
_diffrn_measurement_method '\w scans'
_diffrn_radiation_monochromator mirror
_diffrn_radiation_source 'SuperNova (Mo) X-ray Source'
_diffrn_radiation_type MoK\a
_diffrn_radiation_wavelength 0.71073
_diffrn_reflns_av_R_equivalents 0.0358
_diffrn_reflns_av_sigmaI/netI 0.0452
_diffrn_reflns_limit_h_max 21
_diffrn_reflns_limit_h_min -26
_diffrn_reflns_limit_k_max 18
_diffrn_reflns_limit_k_min -19
_diffrn_reflns_limit_l_max 24
_diffrn_reflns_limit_l_min -30
_diffrn_reflns_number 19756
_diffrn_reflns_theta_full 25.00
_diffrn_reflns_theta_max 25.00
_diffrn_reflns_theta_min 3.07
_exptl_absorpt_coefficient_mu 2.132
_exptl_absorpt_correction_T_max 1.00000
_exptl_absorpt_correction_T_min 0.73164
_exptl_absorpt_correction_type multi-scan
_exptl_crystal_colour crimson
_exptl_crystal_density_diffrn 2.243
_exptl_crystal_density_method 'not measured'
_exptl_crystal_description block-like
_exptl_crystal_F_000 5520
_exptl_crystal_size_max 0.33
_exptl_crystal_size_mid 0.12
_exptl_crystal_size_min 0.07
_refine_diff_density_max 1.775
_refine_diff_density_min -1.233
_refine_diff_density_rms 0.139
_refine_ls_extinction_method none
_refine_ls_goodness_of_fit_ref 1.090
_refine_ls_hydrogen_treatment constr
_refine_ls_matrix_type full
_refine_ls_number_parameters 605
_refine_ls_number_reflns 7272
_refine_ls_number_restraints 0
_refine_ls_restrained_S_all 1.090
_refine_ls_R_factor_all 0.0518
_refine_ls_R_factor_gt 0.0421
_refine_ls_shift/su_max 0.001
_refine_ls_shift/su_mean 0.000
_refine_ls_structure_factor_coef Fsqd
_refine_ls_weighting_details 'calc w=1/[\s^2^(Fo^2^)+(0.0648P)^2^+21.6801P] where P=(Fo^2^+2Fc^2^)/3'
_refine_ls_weighting_scheme calc
_refine_ls_wR_factor_gt 0.1189
_refine_ls_wR_factor_ref 0.1291
_reflns_number_gt 6043
_reflns_number_total 7272
_reflns_threshold_expression >2sigma(I)
_cod_data_source_file c3dt53580k2.cif
_cod_data_source_block A_380K
_cod_depositor_comments
;Adding full bibliography for
 ./tmp-cod-update-bibliographies-12899/cifs/7029798.cif.
;
_cod_original_cell_volume 8483.2(5)
_cod_original_sg_symbol_H-M C2/c
_cod_database_code 7029798

loop_
_symmetry_equiv_pos_as_xyz
'x, y, z'
'-x, y, -z+1/2'
'x+1/2, y+1/2, z'
'-x+1/2, y+1/2, -z+1/2'
'-x, -y, -z'
'x, -y, z-1/2'
'-x+1/2, -y+1/2, -z'
'x+1/2, -y+1/2, z-1/2'

loop_
_atom_site_label
_atom_site_type_symbol
_atom_site_fract_x
_atom_site_fract_y
_atom_site_fract_z
_atom_site_U_iso_or_equiv
_atom_site_adp_type
_atom_site_occupancy
_atom_site_symmetry_multiplicity
_atom_site_calc_flag
_atom_site_refinement_flags
Ag1 Ag 0.27371(2) 0.20896(4) -0.13192(2) 0.04890(17) Uani 1 1 d .
Ag2 Ag 0.29539(3) 0.00244(4) 0.36756(2) 0.05608(19) Uani 1 1 d .
C11 C -0.0779(3) 0.3997(4) 0.3920(3) 0.0350(13) Uani 1 1 d .
H11A H -0.0983 0.4034 0.3519 0.042 Uiso 1 1 calc R
C12 C 0.1535(3) 0.2200(3) 0.5008(2) 0.0294(12) Uani 1 1 d .
C19 C 0.1276(3) 0.0614(4) -0.0891(3) 0.0399(15) Uani 1 1 d .
H19A H 0.0849 0.0401 -0.1104 0.048 Uiso 1 1 calc R
C25 C 0.1280(3) 0.0072(3) 0.0019(2) 0.0287(12) Uani 1 1 d .
C26 C -0.0183(3) 0.3870(4) 0.5090(3) 0.0401(15) Uani 1 1 d .
H26A H 0.0009 0.3836 0.5491 0.048 Uiso 1 1 calc R
C27 C -0.0970(3) -0.1846(4) -0.1111(3) 0.0396(15) Uani 1 1 d .
H27A H -0.1147 -0.1917 -0.1509 0.048 Uiso 1 1 calc R
C28 C 0.0748(3) 0.3015(3) 0.5063(3) 0.0307(13) Uani 1 1 d .
C29 C 0.2434(3) 0.1334(4) 0.4965(3) 0.0345(13) Uani 1 1 d .
H29A H 0.2637 0.1323 0.5367 0.041 Uiso 1 1 calc R
C30 C 0.2711(3) 0.0932(4) 0.4648(3) 0.0365(14) Uani 1 1 d .
H30A H 0.3113 0.0658 0.4848 0.044 Uiso 1 1 calc R
C31 C 0.2228(3) 0.0850(4) -0.0010(3) 0.0412(15) Uani 1 1 d .
H31A H 0.2460 0.0799 0.0388 0.049 Uiso 1 1 calc R
C32 C 0.1596(3) 0.0517(3) -0.0305(3) 0.0309(13) Uani 1 1 d .
C34 C 0.1274(3) -0.0241(4) 0.0875(3) 0.0314(13) Uani 1 1 d .
C35 C 0.1583(3) -0.0144(4) 0.1512(3) 0.0350(13) Uani 1 1 d .
C37 C -0.0394(3) -0.1387(4) -0.0847(3) 0.0368(14) Uani 1 1 d .
H37A H -0.0196 -0.1156 -0.1066 0.044 Uiso 1 1 calc R
C38 C 0.1839(3) 0.1757(3) 0.4663(2) 0.0284(12) Uani 1 1 d .
C39 C 0.1900(3) 0.2424(4) 0.6514(3) 0.0380(14) Uani 1 1 d .
C40 C 0.2507(3) 0.1259(5) -0.0322(3) 0.0495(18) Uani 1 1 d .
H40A H 0.2928 0.1490 -0.0119 0.059 Uiso 1 1 calc R
C41 C -0.0179(3) 0.3580(4) 0.4183(3) 0.0349(13) Uani 1 1 d .
H41A H 0.0017 0.3355 0.3960 0.042 Uiso 1 1 calc R
C42 C -0.0428(3) -0.1662(4) 0.0051(3) 0.0350(14) Uani 1 1 d .
H42A H -0.0250 -0.1629 0.0452 0.042 Uiso 1 1 calc R
C43 C 0.2520(3) 0.2073(5) 0.6805(3) 0.0483(17) Uani 1 1 d .
H43A H 0.2759 0.1896 0.6602 0.058 Uiso 1 1 calc R
C44 C 0.0495(3) -0.0772(3) 0.0051(2) 0.0283(12) Uani 1 1 d .
C46 C 0.2791(3) 0.1982(5) 0.7399(3) 0.055(2) Uani 1 1 d .
H46A H 0.3211 0.1743 0.7589 0.066 Uiso 1 1 calc R
C47 C 0.1606(3) 0.1039(4) -0.1157(3) 0.0450(16) Uani 1 1 d .
H47A H 0.1382 0.1114 -0.1554 0.054 Uiso 1 1 calc R
C48 C 0.0126(3) 0.3499(3) 0.4770(3) 0.0315(13) Uani 1 1 d .
C49 C 0.1558(4) 0.2682(4) 0.6832(3) 0.0478(17) Uani 1 1 d .
H49A H 0.1136 0.2921 0.6654 0.057 Uiso 1 1 calc R
C50 C 0.1583(3) 0.2516(4) 0.5874(3) 0.0338(13) Uani 1 1 d .
C51 C -0.1010(3) -0.2093(4) -0.0257(3) 0.0361(14) Uani 1 1 d .
H51A H -0.1223 -0.2331 -0.0051 0.043 Uiso 1 1 calc R
C52 C 0.1871(4) 0.2566(5) 0.7424(3) 0.0528(18) Uani 1 1 d .
H52A H 0.1643 0.2741 0.7637 0.063 Uiso 1 1 calc R
C53 C 0.1552(3) 0.1752(4) 0.4070(3) 0.0398(15) Uani 1 1 d .
H53A H 0.1160 0.2040 0.3860 0.048 Uiso 1 1 calc R
C54 C -0.0778(3) 0.4286(4) 0.4793(3) 0.0422(16) Uani 1 1 d .
H54A H -0.0978 0.4534 0.5005 0.051 Uiso 1 1 calc R
C55 C 0.2412(4) 0.0439(5) 0.2368(3) 0.0501(17) Uani 1 1 d .
H55A H 0.2767 0.0796 0.2542 0.060 Uiso 1 1 calc R
C56 C 0.2118(3) 0.0377(5) 0.1774(3) 0.0478(17) Uani 1 1 d .
H56A H 0.2277 0.0680 0.1554 0.057 Uiso 1 1 calc R
C57 C 0.1333(4) -0.0551(4) 0.1846(3) 0.0468(17) Uani 1 1 d .
H57A H 0.0951 -0.0872 0.1680 0.056 Uiso 1 1 calc R
C58 C -0.0112(3) -0.1273(3) -0.0253(3) 0.0309(13) Uani 1 1 d .
C59 C 0.1674(4) -0.0462(5) 0.2442(3) 0.057(2) Uani 1 1 d .
H59A H 0.1516 -0.0751 0.2670 0.068 Uiso 1 1 calc R
C60 C 0.1859(4) 0.1312(5) 0.3795(3) 0.0489(17) Uani 1 1 d .
H60A H 0.1652 0.1292 0.3394 0.059 Uiso 1 1 calc R
N1 N 0.2220(2) 0.1346(3) -0.0884(2) 0.0396(12) Uani 1 1 d .
N2 N -0.1286(2) -0.2192(3) -0.0825(2) 0.0348(11) Uani 1 1 d .
N3 N 0.2206(3) 0.0002(4) 0.2709(2) 0.0493(15) Uani 1 1 d .
N4 N 0.0740(2) -0.0393(3) -0.0279(2) 0.0323(11) Uani 1 1 d .
N5 N 0.0747(2) -0.0726(3) 0.0626(2) 0.0332(11) Uani 1 1 d .
N6 N 0.1558(2) 0.0175(3) 0.0587(2) 0.0337(11) Uani 1 1 d .
N7 N 0.2438(3) 0.0910(3) 0.4072(2) 0.0399(12) Uani 1 1 d .
N8 N -0.1080(3) 0.4352(3) 0.4220(2) 0.0391(12) Uani 1 1 d .
N9 N 0.2464(3) 0.2230(4) 0.7711(2) 0.0494(14) Uani 1 1 d .
N10 N 0.0971(2) 0.2608(3) 0.4727(2) 0.0320(11) Uani 1 1 d .
N11 N 0.1036(2) 0.2993(3) 0.5640(2) 0.0364(12) Uani 1 1 d .
N12 N 0.1861(2) 0.2126(3) 0.5584(2) 0.0334(11) Uani 1 1 d .
Mo1 Mo 0.0000 0.21623(6) -0.2500 0.0558(3) Uani 1 2 d S
Mo2 Mo 0.11203(2) 0.33998(3) -0.13945(2) 0.03325(15) Uani 1 1 d .
Mo3 Mo 0.11641(2) 0.54031(3) -0.14319(2) 0.03470(16) Uani 1 1 d .
Mo4 Mo 0.05155(2) 0.44338(3) -0.29086(2) 0.03165(15) Uani 1 1 d .
Mo5 Mo 0.0000 0.65236(6) -0.2500 0.0491(2) Uani 1 2 d S
O1 O -0.0194(4) 0.1556(6) -0.2059(5) 0.160(5) Uani 1 1 d .
O2 O 0.0785(2) 0.2662(3) -0.2063(2) 0.0532(12) Uani 1 1 d .
O3 O 0.1106(3) 0.2793(4) -0.0865(2) 0.0701(16) Uani 1 1 d .
O4 O 0.1928(3) 0.3329(4) -0.1306(2) 0.0653(15) Uani 1 1 d .
O5 O 0.0886(3) 0.4362(3) -0.2148(2) 0.0603(14) Uani 1 1 d .
O6 O 0.0032(2) 0.3561(3) -0.3222(2) 0.0629(14) Uani 1 1 d .
O7 O 0.1097(3) 0.4486(3) -0.3176(3) 0.0622(15) Uani 1 1 d .
O8 O -0.0005(2) 0.5315(3) -0.3148(2) 0.0551(13) Uani 1 1 d .
O9 O 0.1100(2) 0.4401(3) -0.1070(2) 0.0510(12) Uani 1 1 d .
O10 O 0.1992(3) 0.5376(4) -0.1293(3) 0.0702(16) Uani 1 1 d .
O11 O 0.0867(2) 0.6075(3) -0.2115(2) 0.0590(13) Uani 1 1 d .
O12 O 0.1146(3) 0.6032(4) -0.0929(2) 0.0699(16) Uani 1 1 d .
O13 O -0.0089(3) 0.7131(4) -0.2009(3) 0.0838(18) Uani 1 1 d .

loop_
_atom_site_aniso_label
_atom_site_aniso_U_11
_atom_site_aniso_U_22
_atom_site_aniso_U_33
_atom_site_aniso_U_23
_atom_site_aniso_U_13
_atom_site_aniso_U_12
Ag1 0.0440(3) 0.0675(4) 0.0350(3) 0.0051(2) 0.0167(2) -0.0151(2)
Ag2 0.0514(3) 0.0757(4) 0.0346(3) 0.0014(3) 0.0122(3) 0.0271(3)
C11 0.036(3) 0.037(4) 0.030(3) 0.003(3) 0.012(3) 0.002(3)
C12 0.029(3) 0.030(3) 0.030(3) -0.001(2) 0.014(3) -0.001(2)
C19 0.035(3) 0.052(4) 0.032(3) -0.005(3) 0.014(3) -0.013(3)
C25 0.024(3) 0.033(3) 0.029(3) 0.002(2) 0.011(2) 0.004(2)
C26 0.041(3) 0.043(4) 0.034(3) 0.002(3) 0.014(3) 0.009(3)
C27 0.036(3) 0.049(4) 0.028(3) 0.002(3) 0.009(3) -0.012(3)
C28 0.034(3) 0.030(3) 0.031(3) -0.004(2) 0.016(3) -0.004(2)
C29 0.035(3) 0.040(4) 0.028(3) -0.001(3) 0.014(3) 0.005(3)
C30 0.034(3) 0.038(4) 0.034(3) 0.002(3) 0.011(3) 0.008(3)
C31 0.032(3) 0.061(4) 0.024(3) -0.004(3) 0.006(3) -0.015(3)
C32 0.030(3) 0.034(3) 0.028(3) 0.002(2) 0.012(3) 0.002(2)
C34 0.031(3) 0.030(3) 0.032(3) 0.003(3) 0.013(3) 0.002(2)
C35 0.031(3) 0.040(4) 0.030(3) 0.002(3) 0.009(3) -0.001(3)
C37 0.036(3) 0.039(4) 0.032(3) 0.002(3) 0.012(3) -0.004(3)
C38 0.027(3) 0.030(3) 0.027(3) 0.002(2) 0.011(2) -0.001(2)
C39 0.045(3) 0.045(4) 0.024(3) -0.001(3) 0.015(3) 0.003(3)
C40 0.032(3) 0.072(5) 0.039(4) 0.004(4) 0.010(3) -0.016(3)
C41 0.036(3) 0.039(4) 0.034(3) 0.002(3) 0.020(3) 0.004(3)
C42 0.036(3) 0.040(4) 0.033(3) 0.001(3) 0.019(3) -0.003(3)
C43 0.046(4) 0.069(5) 0.034(4) 0.008(3) 0.021(3) 0.016(3)
C44 0.027(3) 0.028(3) 0.031(3) 0.003(2) 0.014(3) 0.003(2)
C46 0.044(4) 0.087(6) 0.031(4) 0.012(4) 0.013(3) 0.019(4)
C47 0.042(3) 0.063(5) 0.029(3) 0.001(3) 0.015(3) -0.006(3)
C48 0.033(3) 0.025(3) 0.041(4) -0.003(3) 0.020(3) -0.003(2)
C49 0.052(4) 0.057(5) 0.037(4) 0.002(3) 0.023(3) 0.019(3)
C50 0.037(3) 0.033(3) 0.032(3) 0.006(3) 0.015(3) 0.003(3)
C51 0.038(3) 0.035(3) 0.038(4) 0.000(3) 0.019(3) -0.006(3)
C52 0.063(5) 0.066(5) 0.033(4) 0.000(3) 0.024(4) 0.011(4)
C53 0.041(3) 0.047(4) 0.032(3) 0.006(3) 0.016(3) 0.015(3)
C54 0.043(3) 0.047(4) 0.042(4) 0.004(3) 0.023(3) 0.017(3)
C55 0.049(4) 0.055(5) 0.031(4) -0.001(3) 0.003(3) -0.012(3)
C56 0.044(4) 0.063(5) 0.034(4) 0.004(3) 0.015(3) -0.015(3)
C57 0.049(4) 0.055(4) 0.035(4) 0.007(3) 0.018(3) -0.013(3)
C58 0.034(3) 0.025(3) 0.032(3) 0.002(2) 0.013(3) 0.003(2)
C59 0.065(5) 0.069(5) 0.034(4) 0.007(4) 0.020(4) -0.019(4)
C60 0.058(4) 0.066(5) 0.021(3) 0.003(3) 0.016(3) 0.015(4)
N1 0.040(3) 0.048(3) 0.033(3) 0.003(2) 0.018(2) -0.009(2)
N2 0.033(3) 0.032(3) 0.036(3) 0.000(2) 0.013(2) -0.006(2)
N3 0.048(3) 0.069(4) 0.026(3) -0.003(3) 0.011(3) 0.000(3)
N4 0.035(3) 0.034(3) 0.028(3) -0.004(2) 0.013(2) -0.003(2)
N5 0.034(3) 0.036(3) 0.028(3) 0.002(2) 0.012(2) -0.004(2)
N6 0.034(2) 0.040(3) 0.024(3) 0.002(2) 0.009(2) -0.003(2)
N7 0.040(3) 0.044(3) 0.036(3) -0.004(2) 0.017(2) 0.007(2)
N8 0.037(3) 0.041(3) 0.037(3) 0.006(2) 0.014(3) 0.012(2)
N9 0.055(3) 0.062(4) 0.030(3) 0.003(3) 0.018(3) 0.001(3)
N10 0.031(2) 0.038(3) 0.028(3) -0.001(2) 0.013(2) 0.000(2)
N11 0.037(3) 0.039(3) 0.031(3) 0.002(2) 0.012(2) 0.010(2)
N12 0.038(3) 0.038(3) 0.027(3) 0.003(2) 0.016(2) 0.011(2)
Mo1 0.0300(4) 0.0549(6) 0.0700(7) 0.000 0.0095(4) 0.000
Mo2 0.0338(3) 0.0380(3) 0.0242(3) 0.0023(2) 0.0088(2) 0.0015(2)
Mo3 0.0311(3) 0.0357(3) 0.0304(3) -0.0066(2) 0.0066(2) -0.0049(2)
Mo4 0.0333(3) 0.0333(3) 0.0307(3) 0.0035(2) 0.0159(2) 0.0028(2)
Mo5 0.0448(5) 0.0626(6) 0.0344(5) 0.000 0.0117(4) 0.000
O1 0.088(5) 0.134(8) 0.226(11) 0.108(8) 0.037(6) -0.020(5)
O2 0.061(3) 0.044(3) 0.050(3) -0.005(2) 0.019(3) -0.001(2)
O3 0.080(4) 0.080(4) 0.056(3) 0.025(3) 0.035(3) 0.014(3)
O4 0.054(3) 0.079(4) 0.063(4) -0.001(3) 0.026(3) 0.012(3)
O5 0.086(4) 0.046(3) 0.042(3) -0.002(2) 0.021(3) 0.002(3)
O6 0.048(3) 0.060(3) 0.070(4) -0.015(3) 0.016(3) 0.005(2)
O7 0.061(3) 0.065(4) 0.080(4) 0.022(3) 0.050(3) 0.020(3)
O8 0.042(3) 0.051(3) 0.065(3) 0.004(3) 0.015(2) -0.001(2)
O9 0.052(3) 0.058(3) 0.040(3) 0.001(2) 0.016(2) 0.001(2)
O10 0.047(3) 0.077(4) 0.085(4) 0.002(3) 0.026(3) 0.002(3)
O11 0.055(3) 0.062(4) 0.056(3) -0.001(3) 0.019(3) -0.009(3)
O12 0.052(3) 0.083(4) 0.060(4) -0.030(3) 0.011(3) 0.005(3)
O13 0.103(5) 0.079(5) 0.063(4) -0.009(3) 0.031(4) -0.004(4)

loop_
_atom_type_symbol
_atom_type_description
_atom_type_scat_dispersion_real
_atom_type_scat_dispersion_imag
_atom_type_scat_source
C C 0.0033 0.0016 'International Tables Vol C Tables 4.2.6.8 and 6.1.1.4'
H H 0.0000 0.0000 'International Tables Vol C Tables 4.2.6.8 and 6.1.1.4'
N N 0.0061 0.0033 'International Tables Vol C Tables 4.2.6.8 and 6.1.1.4'
O O 0.0106 0.0060 'International Tables Vol C Tables 4.2.6.8 and 6.1.1.4'
Mo Mo -1.6832 0.6857 'International Tables Vol C Tables 4.2.6.8 and 6.1.1.4'
Ag Ag -0.8971 1.1015 'International Tables Vol C Tables 4.2.6.8 and 6.1.1.4'

loop_
_geom_angle_atom_site_label_1
_geom_angle_atom_site_label_2
_geom_angle_atom_site_label_3
_geom_angle
_geom_angle_site_symmetry_1
_geom_angle_site_symmetry_3
N1 Ag1 N2 123.89(18) . 3
N1 Ag1 N9 129.1(2) . 1_554
N2 Ag1 N9 106.89(19) 3 1_554
N8 Ag2 N3 134.2(2) 3_545 .
N8 Ag2 N7 122.86(19) 3_545 .
N3 Ag2 N7 102.8(2) . .
N8 C11 C41 122.7(6) . .
N10 C12 N12 125.5(5) . .
N10 C12 C38 118.5(5) . .
N12 C12 C38 116.0(5) . .
C32 C19 C47 118.0(6) . .
N6 C25 N4 125.1(5) . .
N6 C25 C32 116.2(5) . .
N4 C25 C32 118.6(5) . .
C54 C26 C48 118.3(6) . .
N2 C27 C37 123.4(6) . .
N11 C28 N10 124.5(5) . .
N11 C28 C48 118.1(5) . .
N10 C28 C48 117.3(5) . .
C30 C29 C38 117.7(5) . .
N7 C30 C29 124.3(6) . .
C40 C31 C32 118.4(6) . .
C19 C32 C31 118.4(5) . .
C19 C32 C25 121.8(5) . .
C31 C32 C25 119.8(5) . .
N5 C34 N6 124.2(5) . .
N5 C34 C35 119.3(5) . .
N6 C34 C35 116.5(5) . .
C56 C35 C57 119.2(6) . .
C56 C35 C34 119.9(5) . .
C57 C35 C34 120.9(6) . .
C27 C37 C58 119.9(6) . .
C53 C38 C29 119.2(5) . .
C53 C38 C12 122.9(5) . .
C29 C38 C12 117.9(5) . .
C43 C39 C49 118.1(6) . .
C43 C39 C50 122.0(5) . .
C49 C39 C50 119.8(6) . .
N1 C40 C31 124.7(6) . .
C48 C41 C11 120.1(5) . .
C51 C42 C58 118.6(6) . .
C39 C43 C46 120.2(6) . .
N4 C44 N5 125.5(5) . .
N4 C44 C58 116.7(5) . .
N5 C44 C58 117.8(5) . .
N9 C46 C43 122.0(6) . .
N1 C47 C19 124.6(6) . .
C41 C48 C26 117.8(5) . .
C41 C48 C28 121.5(5) . .
C26 C48 C28 120.7(5) . .
C52 C49 C39 117.4(6) . .
N12 C50 N11 125.4(5) . .
N12 C50 C39 117.3(5) . .
N11 C50 C39 117.3(5) . .
N2 C51 C42 124.7(5) . .
N9 C52 C49 125.4(6) . .
C60 C53 C38 118.5(6) . .
N8 C54 C26 123.8(6) . .
N3 C55 C56 122.9(6) . .
C55 C56 C35 118.9(6) . .
C35 C57 C59 117.4(6) . .
C37 C58 C42 116.7(5) . .
C37 C58 C44 122.2(5) . .
C42 C58 C44 121.2(5) . .
N3 C59 C57 124.8(6) . .
N7 C60 C53 123.9(6) . .
C40 N1 C47 115.9(5) . .
C40 N1 Ag1 119.7(4) . .
C47 N1 Ag1 124.2(4) . .
C51 N2 C27 116.6(5) . .
C51 N2 Ag1 123.2(4) . 3_445
C27 N2 Ag1 120.2(4) . 3_445
C59 N3 C55 116.6(6) . .
C59 N3 Ag2 128.9(5) . .
C55 N3 Ag2 113.7(4) . .
C44 N4 C25 114.1(5) . .
C34 N5 C44 115.4(5) . .
C25 N6 C34 115.6(5) . .
C60 N7 C30 116.5(5) . .
C60 N7 Ag2 127.7(4) . .
C30 N7 Ag2 115.2(4) . .
C54 N8 C11 117.3(5) . .
C54 N8 Ag2 127.6(4) . 3_455
C11 N8 Ag2 115.1(4) . 3_455
C52 N9 C46 116.9(6) . .
C52 N9 Ag1 112.5(4) . 1_556
C46 N9 Ag1 130.4(5) . 1_556
C12 N10 C28 115.0(5) . .
C28 N11 C50 114.6(5) . .
C50 N12 C12 114.6(5) . .
O1 Mo1 O1 107.1(9) . 2_554
O1 Mo1 O2 107.8(4) . .
O1 Mo1 O2 104.0(3) 2_554 .
O1 Mo1 O2 104.0(3) . 2_554
O1 Mo1 O2 107.8(4) 2_554 2_554
O2 Mo1 O2 125.1(3) . 2_554
O4 Mo2 O3 103.1(3) . .
O4 Mo2 O9 103.0(2) . .
O3 Mo2 O9 99.4(2) . .
O4 Mo2 O2 93.1(2) . .
O3 Mo2 O2 101.2(3) . .
O9 Mo2 O2 150.2(2) . .
O4 Mo2 O6 164.0(2) . 2_554
O3 Mo2 O6 91.0(2) . 2_554
O9 Mo2 O6 81.6(2) . 2_554
O2 Mo2 O6 76.6(2) . 2_554
O4 Mo2 O5 90.4(2) . .
O3 Mo2 O5 166.1(2) . .
O9 Mo2 O5 73.90(19) . .
O2 Mo2 O5 81.13(19) . .
O6 Mo2 O5 76.10(19) 2_554 .
O12 Mo3 O10 103.4(3) . .
O12 Mo3 O11 102.9(3) . .
O10 Mo3 O11 97.0(3) . .
O12 Mo3 O9 98.0(3) . .
O10 Mo3 O9 99.6(3) . .
O11 Mo3 O9 149.4(2) . .
O12 Mo3 O8 90.8(2) . 2_554
O10 Mo3 O8 165.0(3) . 2_554
O11 Mo3 O8 74.77(19) . 2_554
O9 Mo3 O8 82.92(19) . 2_554
O12 Mo3 O5 162.9(2) . .
O10 Mo3 O5 92.3(3) . .
O11 Mo3 O5 81.4(2) . .
O9 Mo3 O5 72.39(19) . .
O8 Mo3 O5 74.23(19) 2_554 .
O7 Mo4 O5 112.3(3) . .
O7 Mo4 O6 105.6(3) . .
O5 Mo4 O6 110.3(3) . .
O7 Mo4 O8 107.5(2) . .
O5 Mo4 O8 110.9(2) . .
O6 Mo4 O8 110.1(2) . .
O13 Mo5 O13 106.4(5) . 2_554
O13 Mo5 O11 102.3(3) . 2_554
O13 Mo5 O11 105.2(3) 2_554 2_554
O13 Mo5 O11 105.2(3) . .
O13 Mo5 O11 102.3(3) 2_554 .
O11 Mo5 O11 133.2(3) 2_554 .
Mo1 O2 Mo2 136.6(3) . .
Mo4 O5 Mo2 140.8(3) . .
Mo4 O5 Mo3 129.7(3) . .
Mo2 O5 Mo3 88.36(17) . .
Mo4 O6 Mo2 128.5(3) . 2_554
Mo4 O8 Mo3 128.7(3) . 2_554
Mo2 O9 Mo3 122.2(2) . .
Mo5 O11 Mo3 125.1(3) . .

loop_
_geom_bond_atom_site_label_1
_geom_bond_atom_site_label_2
_geom_bond_distance
_geom_bond_site_symmetry_2
Ag1 N1 2.269(5) .
Ag1 N2 2.307(5) 3
Ag1 N9 2.307(5) 1_554
Ag2 N8 2.275(5) 3_545
Ag2 N3 2.315(6) .
Ag2 N7 2.341(5) .
C11 N8 1.346(8) .
C11 C41 1.383(8) .
C12 N10 1.324(7) .
C12 N12 1.342(7) .
C12 C38 1.508(8) .
C19 C32 1.369(9) .
C19 C47 1.384(9) .
C25 N6 1.328(7) .
C25 N4 1.347(7) .
C25 C32 1.488(8) .
C26 C54 1.386(8) .
C26 C48 1.411(8) .
C27 N2 1.337(8) .
C27 C37 1.381(8) .
C28 N11 1.337(8) .
C28 N10 1.345(7) .
C28 C48 1.485(8) .
C29 C30 1.381(8) .
C29 C38 1.393(8) .
C30 N7 1.335(8) .
C31 C40 1.378(9) .
C31 C32 1.381(8) .
C34 N5 1.330(7) .
C34 N6 1.345(7) .
C34 C35 1.482(8) .
C35 C56 1.382(9) .
C35 C57 1.379(9) .
C37 C58 1.389(8) .
C38 C53 1.374(8) .
C39 C43 1.372(9) .
C39 C49 1.393(9) .
C39 C50 1.489(8) .
C40 N1 1.310(8) .
C41 C48 1.366(8) .
C42 C51 1.381(8) .
C42 C58 1.406(8) .
C43 C46 1.387(9) .
C44 N4 1.337(7) .
C44 N5 1.337(7) .
C44 C58 1.481(8) .
C46 N9 1.347(9) .
C47 N1 1.329(8) .
C49 C52 1.386(10) .
C50 N12 1.319(7) .
C50 N11 1.349(7) .
C51 N2 1.326(8) .
C52 N9 1.315(9) .
C53 C60 1.377(9) .
C54 N8 1.331(8) .
C55 N3 1.355(9) .
C55 C56 1.378(9) .
C57 C59 1.391(10) .
C59 N3 1.322(9) .
C60 N7 1.341(8) .
N2 Ag1 2.307(5) 3_445
N8 Ag2 2.275(5) 3_455
N9 Ag1 2.307(5) 1_556
Mo1 O1 1.701(8) .
Mo1 O1 1.701(8) 2_554
Mo1 O2 1.808(5) .
Mo1 O2 1.808(5) 2_554
Mo2 O4 1.693(5) .
Mo2 O3 1.703(5) .
Mo2 O9 1.874(5) .
Mo2 O2 1.977(5) .
Mo2 O6 2.305(5) 2_554
Mo2 O5 2.390(5) .
Mo3 O12 1.674(5) .
Mo3 O10 1.699(5) .
Mo3 O11 1.941(5) .
Mo3 O9 1.944(5) .
Mo3 O8 2.306(5) 2_554
Mo3 O5 2.407(5) .
Mo4 O7 1.690(4) .
Mo4 O5 1.766(5) .
Mo4 O6 1.778(5) .
Mo4 O8 1.800(5) .
Mo5 O13 1.692(6) .
Mo5 O13 1.692(6) 2_554
Mo5 O11 1.885(5) 2_554
Mo5 O11 1.885(5) .
O6 Mo2 2.305(5) 2_554
O8 Mo3 2.306(5) 2_554
